data_9017827
loop_
_publ_author_name
'Rastsvetaeva, R. K.'
'Simonov, V. I.'
'Belov, N. V.'

_publ_section_title
;
 Crystal structure of vinogradovite Na4Ti4[Si2O6]2[Si4O10]O4*nH2O
;
_journal_name_full 'Soviet Physics Doklady'
_journal_page_first 1090
_journal_page_last 1092
_journal_volume 12
_journal_year 1968
_chemical_compound_source 'Kolsk peninsula, Russia'
_chemical_formula_sum 'Na2 O13 Si4 Ti2'
_chemical_name_mineral Vinogradovite
_space_group_IT_number 15
_space_group_name_Hall '-A 2ya'
_space_group_name_H-M_alt 'A 1 2/a 1'
_symmetry_space_group_name_H-M 'A 1 2/a 1'
_cell_angle_alpha 90
_cell_angle_beta 101
_cell_angle_gamma 90
_cell_length_a 5.35
_cell_length_b 8.56
_cell_length_c 24.22
_cell_formula_units_Z 4
_cell_volume 1088.800
_database_code_amcsd 0019946
_exptl_crystal_density_diffrn 2.819
_cod_data_source_file inputs/fixed/downloads/20/20275.cif
_cod_data_source_block 20275
_cod_original_formula_sum 'Na2 Ti2 Si4 O13'
_cod_database_code 9017827

loop_
_space_group_symop_operation_xyz
x,y,z
x,1/2+y,1/2+z
1/2+x,-y,z
1/2+x,1/2-y,1/2+z
1/2-x,y,-z
1/2-x,1/2+y,1/2-z
-x,-y,-z
-x,1/2-y,1/2-z

loop_
_atom_site_label
_atom_site_fract_x
_atom_site_fract_y
_atom_site_fract_z
Na 0.80300 0.19200 0.14900
Ti 0.71100 0.09600 0.34900
Si1 0.27400 0.09000 0.23300
Si2 0.27200 0.10000 0.06500
O1 0.25000 0.16000 0.00000
O2 0.99700 0.04200 0.07900
O3 0.02300 0.01300 0.20800
O4 0.04200 0.06800 0.38500
O5 0.78200 0.24100 0.29200
O6 0.33200 0.08300 0.30000
O7 0.62500 0.25000 0.39400

loop_
_cod_related_entry_id
_cod_related_entry_database
_cod_related_entry_code
1 AMCSD 0019946
